data_7711651
loop_
_publ_author_name
'Wang, Junbei'
'Zhou, Xianju'
'Xiang, Guotao'
'Jiang, Sha'
'Li, Li'
'Wang, Yongjie'
'Li, Yanhong'
'Jing, Chuan'
'Yao, Lu'
'Yang, Hongmei'
'Huang, Yanhao'
'Wang, Feng'

_publ_section_title
;
 The explanation of abnormal thermal quenching of the charge transfer band
 based on thermally coupled levels and applications as temperature sensing
 probes.
;
_journal_name_full 'Dalton transactions (Cambridge, England : 2003)'
_journal_paper_doi 10.1039/d2dt02744e
_journal_year 2022
_chemical_formula_moiety 'C57 H44 F16 N22 O7 P2 Zn2'
_chemical_formula_sum 'C57 H44 F16 N22 O7 P2 Zn2'
_chemical_formula_weight 1645.80
_space_group_IT_number 14
_space_group_name_Hall '-P 2yn'
_space_group_name_H-M_alt 'P 1 21/n 1'
_symmetry_cell_setting monoclinic
_symmetry_space_group_name_H-M 'P 1 21/n 1'
_atom_sites_solution_hydrogens difmap
_atom_sites_solution_primary other
_audit_update_record
;
2022-07-16 deposited with the CCDC.	2022-10-18 downloaded from the CCDC.
;
_cell_angle_alpha 90
_cell_angle_beta 101.9964(19)
_cell_angle_gamma 90
_cell_formula_units_Z 2
_cell_length_a 10.3840(5)
_cell_length_b 27.3190(15)
_cell_length_c 12.0585(7)
_cell_measurement_reflns_used 299
_cell_measurement_temperature 295
_cell_measurement_theta_max 20
_cell_measurement_theta_min 10
_cell_volume 3346.1(3)
_computing_cell_refinement 'Apex2 (Bruker AXS, 2006)'
_computing_data_collection 'Apex2 (Bruker AXS, 2006)'
_computing_data_reduction 'Apex2 (Bruker AXS, 2006)'
_computing_molecular_graphics 'CAMERON (Watkin et al., 1996)'
_computing_publication_material 'CRYSTALS (Betteridge et al., 2003)'
_computing_structure_refinement 'CRYSTALS (Betteridge et al., 2003)'
_computing_structure_solution 'Superflip (Palatinus & Chapuis, 2007)'
_diffrn_ambient_temperature 295
_diffrn_measured_fraction_theta_full 0.994
_diffrn_measured_fraction_theta_max 0.992
_diffrn_measurement_device Area
_diffrn_measurement_device_type 'Bruker Kappa Apex2'
_diffrn_measurement_method '\f & \w scans'
_diffrn_radiation_monochromator graphite
_diffrn_radiation_type 'Mo K\a'
_diffrn_radiation_wavelength 0.71073
_diffrn_reflns_av_R_equivalents 0.015
_diffrn_reflns_limit_h_max 12
_diffrn_reflns_limit_h_min -11
_diffrn_reflns_limit_k_max 33
_diffrn_reflns_limit_k_min -33
_diffrn_reflns_limit_l_max 14
_diffrn_reflns_limit_l_min -14
_diffrn_reflns_number 34148
_diffrn_reflns_theta_full 25.233
_diffrn_reflns_theta_max 25.748
_diffrn_reflns_theta_min 1.491
_diffrn_standards_number 0
_exptl_absorpt_coefficient_mu 0.879
_exptl_absorpt_correction_T_max 0.87
_exptl_absorpt_correction_T_min 0.83
_exptl_absorpt_correction_type numerical
_exptl_absorpt_process_details
; 
 Analytical Absorption (De Meulenaer & Tompa, 1965) 
;
_exptl_crystal_colour colorless
_exptl_crystal_density_diffrn 1.633
_exptl_crystal_density_method 'not measured'
_exptl_crystal_description prism
_exptl_crystal_F_000 1660
_exptl_crystal_size_max 0.230
_exptl_crystal_size_mid 0.220
_exptl_crystal_size_min 0.160
_refine_diff_density_max 0.58
_refine_diff_density_min -0.40
_refine_ls_extinction_method None
_refine_ls_goodness_of_fit_ref 1.0000
_refine_ls_hydrogen_treatment constr
_refine_ls_matrix_type full
_refine_ls_number_parameters 471
_refine_ls_number_reflns 4859
_refine_ls_number_restraints 1
_refine_ls_R_factor_all 0.0575
_refine_ls_R_factor_gt 0.0419
_refine_ls_shift/su_max 0.0005558
_refine_ls_shift/su_mean 0.0000570
_refine_ls_structure_factor_coef Fsqd
_refine_ls_weighting_details
;
 Method, part 1, Chebychev polynomial, (Watkin, 1994, Prince, 1982) 
 [weight] = 1.0/[A~0~*T~0~(x)+A~1~*T~1~(x) ... +A~n-1~]*T~n-1~(x)] 
 where A~i~ are the Chebychev coefficients listed below and x= Fcalc/Fmax 
 Method = Robust Weighting (Prince, 1982) 
 W = [weight] * [1-(deltaF/6*sigmaF)^2^]^2^ 
 A~i~ are: 
 1.90 2.42 0.648 
;
_refine_ls_weighting_scheme calc
_refine_ls_wR_factor_all 0.0884
_refine_ls_wR_factor_gt 0.0850
_refine_ls_wR_factor_ref 0.0850
_reflns_limit_h_max 12
_reflns_limit_h_min -12
_reflns_limit_k_max 33
_reflns_limit_k_min 0
_reflns_limit_l_max 14
_reflns_limit_l_min 0
_reflns_number_gt 4859
_reflns_number_total 6355
_reflns_threshold_expression I>2.0\s(I)
_oxford_diffrn_Wilson_B_factor 3.43
_oxford_diffrn_Wilson_scale 317.89
_oxford_refine_ls_r_factor_ref 0.0419
_oxford_refine_ls_scale 0.079824(14)
_oxford_reflns_number_all 6335
_oxford_reflns_threshold_expression_ref I>2.0\s(I)
_cod_data_source_file d2dt02744e2.cif
_cod_data_source_block I_CCDC2
_cod_depositor_comments
;
The following automatic conversions were performed:

data item '_atom_sites_solution_primary' value 'Other' was changed to
'other' in accordance with the
/home/data/users/saulius/crontab/automatic-downloads/rss-feeds/RSC/lib/dictionaries/cif_core.dic
dictionary named 'cif_core.dic' version 2.4.2 last updated on
2011-04-26.

Automatic conversion script
Id: cif_fix_values 7556 2019-12-06 15:28:31Z antanas 
;
_cod_original_sg_symbol_H-M 'P 1 21/n 1 '
_cod_database_code 7711651

loop_
_symmetry_equiv_pos_as_xyz
x,y,z
-x,-y,-z
-x+1/2,y+1/2,-z+1/2
x+1/2,-y+1/2,z+1/2

loop_
_atom_site_label
_atom_site_type_symbol
_atom_site_fract_x
_atom_site_fract_y
_atom_site_fract_z
_atom_site_U_iso_or_equiv
_atom_site_occupancy
_atom_site_adp_type
_atom_site_refinement_flags_posn
_atom_site_refinement_flags_adp
_atom_site_refinement_flags_occupancy
_atom_site_disorder_assembly
_atom_site_disorder_group
_atom_site_attached_hydrogens
Zn1 Zn 0.99657(3) 0.610128(12) 0.38352(3) 0.0415 1.0000 Uani . . . . . .
N1 N 0.9389(2) 0.55300(9) 0.2620(2) 0.0449 1.0000 Uani . . . . . .
N2 N 0.8338(3) 0.51723(11) 0.0910(3) 0.0651 1.0000 Uani . . . . . .
N3 N 1.0939(2) 0.50627(8) 0.3893(2) 0.0436 1.0000 Uani . . . . . .
N4 N 1.0969(2) 0.54832(8) 0.4536(2) 0.0400 1.0000 Uani . . . . . .
N5 N 1.1090(2) 0.63318(9) 0.5578(2) 0.0414 1.0000 Uani . . . . . .
N6 N 0.8116(2) 0.62451(8) 0.4280(2) 0.0388 1.0000 Uani . . . . . .
N7 N 0.6314(3) 0.60800(10) 0.5091(3) 0.0597 1.0000 Uani . . . . . .
N8 N 0.8413(2) 0.70479(8) 0.3648(2) 0.0394 1.0000 Uani . . . . . .
N9 N 0.9499(2) 0.68276(8) 0.33760(19) 0.0383 1.0000 Uani . . . . . .
N10 N 1.1596(2) 0.63640(10) 0.3009(2) 0.0462 1.0000 Uani . . . . . .
N11 N 0.4979(4) 0.48408(18) 0.3653(4) 0.0888 1.0000 Uani . . . . . .
O1 O 0.5582(4) 0.52140(14) 0.3351(4) 0.1191 1.0000 Uani . . . . . .
O2 O 0.3894(5) 0.4756(2) 0.3218(4) 0.1534 1.0000 Uani . . . . . .
O3 O 0.5541(4) 0.45836(16) 0.4421(4) 0.1313 1.0000 Uani . . . . . .
O4 O 0.3431(6) 0.4944(2) 0.1039(6) 0.0960(19) 0.5000 Uiso D . . . . .
C1 C 0.8553(3) 0.55323(13) 0.1665(3) 0.0595 1.0000 Uani . . . . . .
C2 C 0.9100(3) 0.47540(12) 0.1100(3) 0.0539 1.0000 Uani . . . . . .
C3 C 0.8925(4) 0.43768(17) 0.0279(4) 0.0776 1.0000 Uani . . . . . .
C4 C 0.9711(5) 0.39730(16) 0.0497(4) 0.0890 1.0000 Uani . . . . . .
C5 C 1.0639(5) 0.39272(16) 0.1453(4) 0.0874 1.0000 Uani . . . . . .
C6 C 1.0806(4) 0.42937(13) 0.2264(4) 0.0700 1.0000 Uani . . . . . .
C7 C 1.0015(3) 0.47125(11) 0.2089(3) 0.0473 1.0000 Uani . . . . . .
C8 C 1.0145(3) 0.51091(10) 0.2916(3) 0.0402 1.0000 Uani . . . . . .
C9 C 1.1711(3) 0.54833(11) 0.5538(3) 0.0451 1.0000 Uani . . . . . .
C10 C 1.1777(3) 0.59562(11) 0.6137(2) 0.0416 1.0000 Uani . . . . . .
C11 C 1.2538(3) 0.60299(14) 0.7199(3) 0.0571 1.0000 Uani . . . . . .
C12 C 1.2657(4) 0.64878(17) 0.7688(3) 0.0692 1.0000 Uani . . . . . .
C13 C 1.1979(4) 0.68668(15) 0.7099(3) 0.0670 1.0000 Uani . . . . . .
C14 C 1.1189(3) 0.67703(12) 0.6053(3) 0.0531 1.0000 Uani . . . . . .
C15 C 0.7388(3) 0.59510(11) 0.4749(3) 0.0494 1.0000 Uani . . . . . .
C16 C 0.5857(3) 0.65537(11) 0.4976(3) 0.0471 1.0000 Uani . . . . . .
C17 C 0.4712(3) 0.66908(14) 0.5340(3) 0.0648 1.0000 Uani . . . . . .
C18 C 0.4289(4) 0.71668(15) 0.5209(4) 0.0693 1.0000 Uani . . . . . .
C19 C 0.4989(4) 0.75073(13) 0.4740(3) 0.0643 1.0000 Uani . . . . . .
C20 C 0.6117(3) 0.73745(12) 0.4385(3) 0.0547 1.0000 Uani . . . . . .
C21 C 0.6564(3) 0.68935(10) 0.4486(2) 0.0396 1.0000 Uani . . . . . .
C22 C 0.7743(3) 0.67301(9) 0.4119(2) 0.0347 1.0000 Uani . . . . . .
C23 C 1.0308(3) 0.70907(11) 0.2972(2) 0.0442 1.0000 Uani . . . . . .
C24 C 1.1463(3) 0.68447(12) 0.2742(2) 0.0468 1.0000 Uani . . . . . .
C25 C 1.2427(4) 0.70791(15) 0.2305(3) 0.0627 1.0000 Uani . . . . . .
C26 C 1.3507(4) 0.68298(19) 0.2107(4) 0.0785 1.0000 Uani . . . . . .
C27 C 1.3615(4) 0.63400(19) 0.2370(4) 0.0779 1.0000 Uani . . . . . .
C28 C 1.2642(3) 0.61216(15) 0.2821(3) 0.0639 1.0000 Uani . . . . . .
C29 C 0.4565(10) 0.5125(5) 0.0700(12) 0.134(4) 0.5000 Uiso D . . . . .
H11 H 0.8045 0.5807 0.1504 0.0708 1.0000 Uiso R . . . . .
H21 H 0.7808 0.5217 0.0283 0.0782 1.0000 Uiso R . . . . .
H31 H 0.8298 0.4406 -0.0373 0.0933 1.0000 Uiso R . . . . .
H41 H 0.9594 0.3728 -0.0037 0.1071 1.0000 Uiso R . . . . .
H51 H 1.1154 0.3650 0.1570 0.1046 1.0000 Uiso R . . . . .
H61 H 1.1444 0.4264 0.2921 0.0839 1.0000 Uiso R . . . . .
H71 H 0.5866 0.5864 0.5326 0.0721 1.0000 Uiso R . . . . .
H91 H 1.2295 0.5200 0.5876 0.0512 1.0000 Uiso R . . . . .
H121 H 1.3198 0.6534 0.8393 0.0822 1.0000 Uiso R . . . . .
H131 H 1.2062 0.7179 0.7398 0.0800 1.0000 Uiso R . . . . .
H141 H 1.0700 0.7016 0.5660 0.0638 1.0000 Uiso R . . . . .
H151 H 0.7648 0.5628 0.4873 0.0589 1.0000 Uiso R . . . . .
H171 H 0.4242 0.6459 0.5653 0.0780 1.0000 Uiso R . . . . .
H181 H 0.3544 0.7262 0.5438 0.0828 1.0000 Uiso R . . . . .
H191 H 0.4703 0.7827 0.4676 0.0766 1.0000 Uiso R . . . . .
H201 H 0.6580 0.7607 0.4076 0.0650 1.0000 Uiso R . . . . .
H231 H 1.0172 0.7417 0.2840 0.0531 1.0000 Uiso R . . . . .
H261 H 1.4141 0.6983 0.1808 0.0941 1.0000 Uiso R . . . . .
H271 H 1.4318 0.6158 0.2233 0.0928 1.0000 Uiso R . . . . .
H281 H 1.2716 0.5787 0.2996 0.0753 1.0000 Uiso R . . . . .
H291 H 0.5102 0.4853 0.0614 0.2020 0.5000 Uiso R . . . . .
H292 H 0.5000 0.5342 0.1285 0.2020 0.5000 Uiso R . . . . .
H293 H 0.4295 0.5294 0.0005 0.2023 0.5000 Uiso R . . . . .
H294 H 0.3577 0.4884 0.1729 0.1151 0.5000 Uiso R . . . . .
F1 F 1.3184(2) 0.56462(10) 0.77547(18) 0.0842 1.0000 Uani . . . . . .
F2 F 1.2306(2) 0.75642(9) 0.2096(2) 0.0857 1.0000 Uani . . . . . .
F3 F 0.3629(7) 0.3024(3) -0.1321(7) 0.123(2) 0.5000 Uiso . . . . 1 .
F4 F 0.4027(6) 0.3435(2) 0.1174(5) 0.1126(19) 0.5000 Uiso . . . . 1 .
F5 F 0.5049(5) 0.3049(2) 0.0086(5) 0.0916(15) 0.5000 Uiso . . . . 1 .
F6 F 0.2215(6) 0.3472(3) -0.0246(6) 0.1043(19) 0.5000 Uiso . . . . 1 .
F7 F 0.4139(7) 0.3763(3) -0.0604(6) 0.125(2) 0.5000 Uiso . . . . 1 .
F8 F 0.3248(6) 0.2781(2) 0.0333(6) 0.1052(18) 0.5000 Uiso . . . . 1 .
F9 F 0.3453(5) 0.3848(2) 0.0281(5) 0.0939(15) 0.5000 Uiso . . . . 2 .
F10 F 0.3567(8) 0.2819(3) -0.0836(7) 0.130(3) 0.5000 Uiso . . . . 2 .
F11 F 0.3383(7) 0.3068(3) 0.0862(7) 0.126(2) 0.5000 Uiso . . . . 2 .
F12 F 0.3623(4) 0.35788(16) -0.1442(4) 0.0656(10) 0.5000 Uiso . . . . 2 .
F13 F 0.5183(6) 0.3388(2) 0.0015(5) 0.1004(17) 0.5000 Uiso . . . . 2 .
F14 F 0.2038(5) 0.3309(2) -0.0744(5) 0.0853(15) 0.5000 Uiso . . . . 2 .
P1 P 0.36497(11) 0.33150(4) -0.01867(11) 0.0729 1.0000 Uani . . . . . .

loop_
_atom_site_aniso_label
_atom_site_aniso_U_11
_atom_site_aniso_U_22
_atom_site_aniso_U_33
_atom_site_aniso_U_23
_atom_site_aniso_U_13
_atom_site_aniso_U_12
Zn1 0.03823(17) 0.03413(16) 0.05245(19) -0.00287(16) 0.01012(13) 0.00316(15)
N1 0.0407(13) 0.0381(13) 0.0533(15) -0.0045(11) 0.0042(11) 0.0033(10)
N2 0.0687(19) 0.0611(18) 0.0551(18) -0.0066(14) -0.0109(15) -0.0039(15)
N3 0.0433(13) 0.0349(12) 0.0520(15) -0.0070(11) 0.0088(12) 0.0057(10)
N4 0.0357(12) 0.0355(12) 0.0496(14) -0.0039(10) 0.0106(11) 0.0044(9)
N5 0.0415(13) 0.0410(13) 0.0418(13) -0.0057(11) 0.0089(11) -0.0055(10)
N6 0.0340(12) 0.0314(11) 0.0507(14) -0.0033(10) 0.0081(10) -0.0012(9)
N7 0.0485(15) 0.0439(14) 0.094(2) 0.0094(15) 0.0310(15) -0.0065(13)
N8 0.0408(13) 0.0349(12) 0.0435(13) 0.0020(10) 0.0113(10) 0.0012(10)
N9 0.0397(12) 0.0378(12) 0.0386(12) 0.0014(10) 0.0112(10) -0.0012(10)
N10 0.0381(13) 0.0569(16) 0.0455(14) -0.0094(12) 0.0129(11) -0.0042(11)
N11 0.065(2) 0.115(3) 0.087(3) 0.006(2) 0.018(2) -0.005(2)
O1 0.119(3) 0.096(3) 0.139(3) 0.023(2) 0.019(3) -0.028(2)
O2 0.110(3) 0.215(5) 0.127(4) 0.008(3) 0.007(3) -0.077(3)
O3 0.095(3) 0.114(3) 0.187(5) 0.057(3) 0.036(3) 0.004(2)
C1 0.057(2) 0.0496(19) 0.065(2) -0.0034(16) -0.0024(17) 0.0037(15)
C2 0.0552(19) 0.0553(19) 0.054(2) -0.0100(15) 0.0182(16) -0.0088(15)
C3 0.083(3) 0.083(3) 0.065(2) -0.027(2) 0.012(2) -0.016(2)
C4 0.109(4) 0.070(3) 0.092(4) -0.041(3) 0.030(3) -0.004(3)
C5 0.087(3) 0.069(3) 0.108(4) -0.037(3) 0.025(3) 0.015(2)
C6 0.078(3) 0.055(2) 0.076(3) -0.0155(19) 0.015(2) 0.0164(19)
C7 0.0471(17) 0.0435(16) 0.0549(19) -0.0130(14) 0.0188(15) -0.0056(13)
C8 0.0341(14) 0.0346(14) 0.0536(18) -0.0061(13) 0.0131(13) -0.0012(11)
C9 0.0416(15) 0.0453(16) 0.0476(17) 0.0028(13) 0.0078(14) 0.0002(13)
C10 0.0357(14) 0.0501(17) 0.0404(15) -0.0015(13) 0.0111(12) -0.0047(12)
C11 0.0474(17) 0.080(3) 0.0424(17) 0.0005(17) 0.0072(14) 0.0008(17)
C12 0.066(2) 0.098(3) 0.041(2) -0.021(2) 0.0067(17) -0.016(2)
C13 0.085(3) 0.063(2) 0.057(2) -0.0266(19) 0.023(2) -0.024(2)
C14 0.065(2) 0.0469(18) 0.0491(18) -0.0081(15) 0.0148(16) -0.0054(15)
C15 0.0425(16) 0.0346(15) 0.071(2) 0.0018(14) 0.0123(15) -0.0044(12)
C16 0.0421(16) 0.0450(17) 0.0572(18) 0.0028(14) 0.0168(14) 0.0004(13)
C17 0.053(2) 0.065(2) 0.085(3) 0.0082(19) 0.0346(19) -0.0021(17)
C18 0.056(2) 0.068(2) 0.091(3) 0.003(2) 0.032(2) 0.0152(18)
C19 0.064(2) 0.053(2) 0.081(3) 0.0072(18) 0.028(2) 0.0192(17)
C20 0.063(2) 0.0434(17) 0.064(2) 0.0087(15) 0.0261(17) 0.0125(15)
C21 0.0368(14) 0.0415(15) 0.0406(15) 0.0027(12) 0.0080(12) 0.0044(12)
C22 0.0348(14) 0.0328(13) 0.0351(14) -0.0014(11) 0.0036(11) -0.0001(11)
C23 0.0519(17) 0.0407(15) 0.0418(16) 0.0027(13) 0.0137(13) -0.0047(13)
C24 0.0438(16) 0.062(2) 0.0367(16) -0.0056(14) 0.0135(13) -0.0123(14)
C25 0.062(2) 0.075(2) 0.056(2) -0.0009(18) 0.0242(17) -0.0183(18)
C26 0.060(2) 0.112(4) 0.074(3) -0.006(3) 0.039(2) -0.015(2)
C27 0.054(2) 0.109(4) 0.080(3) -0.013(3) 0.034(2) 0.003(2)
C28 0.0490(19) 0.076(2) 0.071(2) -0.013(2) 0.0235(17) 0.0025(18)
F1 0.0746(15) 0.1130(19) 0.0561(13) 0.0142(13) -0.0071(11) 0.0197(13)
F2 0.0905(17) 0.0851(17) 0.0911(17) 0.0205(13) 0.0408(14) -0.0230(13)
P1 0.0648(6) 0.0720(7) 0.0868(8) -0.0024(6) 0.0268(6) 0.0058(5)

loop_
_atom_type_symbol
_atom_type_scat_dispersion_real
_atom_type_scat_dispersion_imag
_atom_type_scat_Cromer_Mann_a1
_atom_type_scat_Cromer_Mann_b1
_atom_type_scat_Cromer_Mann_a2
_atom_type_scat_Cromer_Mann_b2
_atom_type_scat_Cromer_Mann_a3
_atom_type_scat_Cromer_Mann_b3
_atom_type_scat_Cromer_Mann_a4
_atom_type_scat_Cromer_Mann_b4
_atom_type_scat_Cromer_Mann_c
_atom_type_scat_source
C 0.0033 0.0016 2.3100 20.8439 1.0200 10.2075 1.5886 0.5687 0.8650 51.6512 0.2156 'International Tables Vol C 4.2.6.8 and 6.1.1.4'
H 0.0000 0.0000 0.4930 10.5109 0.3229 26.1257 0.1402 3.1424 0.0408 57.7998 0.0030 'International Tables Vol C 4.2.6.8 and 6.1.1.4'
N 0.0061 0.0033 12.2126 0.0057 3.1322 9.8933 2.0125 28.9975 1.1663 0.5826 -11.5290 'International Tables Vol C 4.2.6.8 and 6.1.1.4'
O 0.0106 0.0060 3.0485 13.2771 2.2868 5.7011 1.5463 0.3239 0.8670 32.9089 0.2508 'International Tables Vol C 4.2.6.8 and 6.1.1.4'
F 0.0171 0.0103 3.5392 10.2825 2.6412 4.2944 1.5170 0.2615 1.0243 26.1476 0.2776 'International Tables Vol C 4.2.6.8 and 6.1.1.4'
P 0.1023 0.0942 6.4345 1.9067 4.1791 27.1570 1.7800 0.5260 1.4908 68.1645 1.1149 'International Tables Vol C 4.2.6.8 and 6.1.1.4'
Zn 0.2839 1.4301 14.0743 3.2655 7.0318 0.2333 5.1652 10.3163 2.4100 58.7097 1.3041 'International Tables Vol C 4.2.6.8 and 6.1.1.4'

loop_
_geom_angle_atom_site_label_1
_geom_angle_site_symmetry_1
_geom_angle_atom_site_label_2
_geom_angle_site_symmetry_2
_geom_angle_atom_site_label_3
_geom_angle_site_symmetry_3
_geom_angle
_geom_angle_publ_flag
N1 . Zn1 . N4 . 74.35(9) yes
N1 . Zn1 . N5 . 148.55(9) yes
N4 . Zn1 . N5 . 74.33(9) yes
N1 . Zn1 . N6 . 99.64(9) yes
N4 . Zn1 . N6 . 116.75(9) yes
N5 . Zn1 . N6 . 91.88(9) yes
N1 . Zn1 . N9 . 119.65(9) yes
N4 . Zn1 . N9 . 162.19(9) yes
N5 . Zn1 . N9 . 91.62(9) yes
N6 . Zn1 . N9 . 73.77(9) yes
N1 . Zn1 . N10 . 93.38(9) yes
N4 . Zn1 . N10 . 94.58(10) yes
N5 . Zn1 . N10 . 91.83(9) yes
N6 . Zn1 . N10 . 148.25(9) yes
N9 . Zn1 . N10 . 74.62(9) yes
Zn1 . N1 . C1 . 130.4(2) yes
Zn1 . N1 . C8 . 111.30(19) yes
C1 . N1 . C8 . 118.0(3) yes
C1 . N2 . C2 . 119.4(3) yes
C1 . N2 . H21 . 119.4 no
C2 . N2 . H21 . 120.8 no
N4 . N3 . C8 . 111.4(2) yes
N3 . N4 . Zn1 . 119.84(18) yes
N3 . N4 . C9 . 117.7(2) yes
Zn1 . N4 . C9 . 122.3(2) yes
Zn1 . N5 . C10 . 111.63(19) yes
Zn1 . N5 . C14 . 129.1(2) yes
C10 . N5 . C14 . 119.2(3) yes
Zn1 . N6 . C15 . 128.7(2) yes
Zn1 . N6 . C22 . 112.44(17) yes
C15 . N6 . C22 . 118.6(2) yes
C15 . N7 . C16 . 121.2(3) yes
C15 . N7 . H71 . 119.0 no
C16 . N7 . H71 . 119.6 no
N9 . N8 . C22 . 110.4(2) yes
N8 . N9 . Zn1 . 120.55(16) yes
N8 . N9 . C23 . 118.8(2) yes
Zn1 . N9 . C23 . 120.0(2) yes
Zn1 . N10 . C24 . 111.45(19) yes
Zn1 . N10 . C28 . 129.2(2) yes
C24 . N10 . C28 . 119.3(3) yes
O1 . N11 . O2 . 120.8(5) yes
O1 . N11 . O3 . 119.3(4) yes
O2 . N11 . O3 . 119.8(5) yes
C29 . O4 . H294 . 111.7 no
N2 . C1 . N1 . 126.5(3) yes
N2 . C1 . H11 . 117.1 no
N1 . C1 . H11 . 116.4 no
N2 . C2 . C3 . 120.1(4) yes
N2 . C2 . C7 . 118.9(3) yes
C3 . C2 . C7 . 121.0(4) yes
C2 . C3 . C4 . 118.0(4) yes
C2 . C3 . H31 . 120.2 no
C4 . C3 . H31 . 121.8 no
C3 . C4 . C5 . 122.2(4) yes
C3 . C4 . H41 . 117.9 no
C5 . C4 . H41 . 119.9 no
C4 . C5 . C6 . 120.0(4) yes
C4 . C5 . H51 . 119.9 no
C6 . C5 . H51 . 120.2 no
C5 . C6 . C7 . 120.1(4) yes
C5 . C6 . H61 . 120.2 no
C7 . C6 . H61 . 119.6 no
C6 . C7 . C2 . 118.6(3) yes
C6 . C7 . C8 . 122.5(3) yes
C2 . C7 . C8 . 118.9(3) yes
C7 . C8 . N1 . 118.0(3) yes
C7 . C8 . N3 . 119.9(3) yes
N1 . C8 . N3 . 122.0(3) yes
N4 . C9 . C10 . 114.6(3) yes
N4 . C9 . H91 . 124.5 no
C10 . C9 . H91 . 120.6 no
C9 . C10 . N5 . 117.2(3) yes
C9 . C10 . C11 . 123.0(3) yes
N5 . C10 . C11 . 119.8(3) yes
C10 . C11 . C12 . 121.0(3) yes
C10 . C11 . F1 . 118.7(3) yes
C12 . C11 . F1 . 120.2(3) yes
C11 . C12 . C13 . 118.4(3) yes
C11 . C12 . H121 . 120.0 no
C13 . C12 . H121 . 121.6 no
C12 . C13 . C14 . 118.3(3) yes
C12 . C13 . H131 . 120.1 no
C14 . C13 . H131 . 121.6 no
C13 . C14 . N5 . 123.1(3) yes
C13 . C14 . H141 . 119.7 no
N5 . C14 . H141 . 117.2 no
N7 . C15 . N6 . 125.0(3) yes
N7 . C15 . H151 . 116.3 no
N6 . C15 . H151 . 118.6 no
N7 . C16 . C17 . 121.2(3) yes
N7 . C16 . C21 . 118.0(3) yes
C17 . C16 . C21 . 120.8(3) yes
C16 . C17 . C18 . 119.4(3) yes
C16 . C17 . H171 . 119.9 no
C18 . C17 . H171 . 120.7 no
C17 . C18 . C19 . 120.4(3) yes
C17 . C18 . H181 . 120.4 no
C19 . C18 . H181 . 119.2 no
C18 . C19 . C20 . 120.5(3) yes
C18 . C19 . H191 . 119.3 no
C20 . C19 . H191 . 120.3 no
C19 . C20 . C21 . 120.8(3) yes
C19 . C20 . H201 . 119.6 no
C21 . C20 . H201 . 119.6 no
C20 . C21 . C16 . 118.2(3) yes
C20 . C21 . C22 . 123.4(3) yes
C16 . C21 . C22 . 118.5(3) yes
C21 . C22 . N6 . 118.7(2) yes
C21 . C22 . N8 . 118.9(2) yes
N6 . C22 . N8 . 122.4(2) yes
N9 . C23 . C24 . 116.6(3) yes
N9 . C23 . H231 . 121.8 no
C24 . C23 . H231 . 121.6 no
C23 . C24 . N10 . 116.9(3) yes
C23 . C24 . C25 . 123.5(3) yes
N10 . C24 . C25 . 119.6(3) yes
C24 . C25 . C26 . 121.2(4) yes
C24 . C25 . F2 . 118.6(3) yes
C26 . C25 . F2 . 120.1(3) yes
C25 . C26 . C27 . 118.2(4) yes
C25 . C26 . H261 . 121.4 no
C27 . C26 . H261 . 120.4 no
C26 . C27 . C28 . 118.8(4) yes
C26 . C27 . H271 . 120.7 no
C28 . C27 . H271 . 120.5 no
C27 . C28 . N10 . 122.9(4) yes
C27 . C28 . H281 . 118.6 no
N10 . C28 . H281 . 118.6 no
O4 . C29 . H291 . 107.5 no
O4 . C29 . H292 . 107.3 no
H291 . C29 . H292 . 111.6 no
O4 . C29 . H293 . 108.4 no
H291 . C29 . H293 . 111.0 no
H292 . C29 . H293 . 110.9 no
F8 . P1 . F4 . 79.9(3) yes
F8 . P1 . F5 . 79.3(3) yes
F4 . P1 . F5 . 82.3(3) yes
F8 . P1 . F3 . 85.8(4) yes
F4 . P1 . F3 . 157.8(4) yes
F5 . P1 . F3 . 78.3(3) yes
F8 . P1 . F6 . 86.9(3) yes
F4 . P1 . F6 . 91.1(4) yes
F5 . P1 . F6 . 165.5(3) yes
F3 . P1 . F6 . 105.2(4) yes
F8 . P1 . F7 . 174.1(4) yes
F4 . P1 . F7 . 98.7(4) yes
F5 . P1 . F7 . 94.9(4) yes
F3 . P1 . F7 . 93.8(4) yes
F6 . P1 . F7 . 98.9(4) yes

loop_
_geom_bond_atom_site_label_1
_geom_bond_site_symmetry_1
_geom_bond_atom_site_label_2
_geom_bond_site_symmetry_2
_geom_bond_distance
_geom_bond_publ_flag
Zn1 . N1 . 2.139(2) yes
Zn1 . N4 . 2.070(2) yes
Zn1 . N5 . 2.271(2) yes
Zn1 . N6 . 2.135(2) yes
Zn1 . N9 . 2.090(2) yes
Zn1 . N10 . 2.253(2) yes
N1 . C1 . 1.290(4) yes
N1 . C8 . 1.396(4) yes
N2 . C1 . 1.327(4) yes
N2 . C2 . 1.382(4) yes
N2 . H21 . 0.846 no
N3 . N4 . 1.383(3) yes
N3 . C8 . 1.296(4) yes
N4 . C9 . 1.291(4) yes
N5 . C10 . 1.348(4) yes
N5 . C14 . 1.322(4) yes
N6 . C15 . 1.310(4) yes
N6 . C22 . 1.383(3) yes
N7 . C15 . 1.315(4) yes
N7 . C16 . 1.375(4) yes
N7 . H71 . 0.836 no
N8 . N9 . 1.376(3) yes
N8 . C22 . 1.313(3) yes
N9 . C23 . 1.277(4) yes
N10 . C24 . 1.352(4) yes
N10 . C28 . 1.331(4) yes
N11 . O1 . 1.288(5) yes
N11 . O2 . 1.163(5) yes
N11 . O3 . 1.211(5) yes
O4 . C29 . 1.415(5) yes
O4 . H294 . 0.830 no
C1 . H11 . 0.914 no
C2 . C3 . 1.414(5) yes
C2 . C7 . 1.367(5) yes
C3 . C4 . 1.365(6) yes
C3 . H31 . 0.914 no
C4 . C5 . 1.346(7) yes
C4 . H41 . 0.920 no
C5 . C6 . 1.385(5) yes
C5 . H51 . 0.920 no
C6 . C7 . 1.398(5) yes
C6 . H61 . 0.925 no
C7 . C8 . 1.459(4) yes
C9 . C10 . 1.475(4) yes
C9 . H91 . 1.014 no
C10 . C11 . 1.373(4) yes
C11 . C12 . 1.377(5) yes
C11 . F1 . 1.346(4) yes
C12 . C13 . 1.365(6) yes
C12 . H121 . 0.925 no
C13 . C14 . 1.380(5) yes
C13 . H131 . 0.922 no
C14 . H141 . 0.912 no
C15 . H151 . 0.925 no
C16 . C17 . 1.400(4) yes
C16 . C21 . 1.389(4) yes
C17 . C18 . 1.371(5) yes
C17 . H171 . 0.926 no
C18 . C19 . 1.372(5) yes
C18 . H181 . 0.911 no
C19 . C20 . 1.377(5) yes
C19 . H191 . 0.920 no
C20 . C21 . 1.391(4) yes
C20 . H201 . 0.921 no
C21 . C22 . 1.455(4) yes
C23 . C24 . 1.451(4) yes
C23 . H231 . 0.911 no
C24 . C25 . 1.382(4) yes
C25 . C26 . 1.375(6) yes
C25 . F2 . 1.350(5) yes
C26 . C27 . 1.374(6) yes
C26 . H261 . 0.916 no
C27 . C28 . 1.379(5) yes
C27 . H271 . 0.926 no
C28 . H281 . 0.938 no
C29 . H291 . 0.948 no
C29 . H292 . 0.959 no
C29 . H293 . 0.947 no
F3 . P1 . 1.578(8) yes
F4 . P1 . 1.639(7) yes
F5 . P1 . 1.596(6) yes
F6 . P1 . 1.537(7) yes
F7 . P1 . 1.454(7) yes
F8 . P1 . 1.674(6) yes
F9 . P1 . 1.589(6) yes
F10 . P1 . 1.559(8) yes
F11 . P1 . 1.508(7) yes
F12 . P1 . 1.671(4) yes
F13 . P1 . 1.573(6) yes
F14 . P1 . 1.668(6) yes

loop_
_geom_hbond_atom_site_label_D
_geom_hbond_site_symmetry_D
_geom_hbond_atom_site_label_H
_geom_hbond_site_symmetry_H
_geom_hbond_atom_site_label_A
_geom_hbond_site_symmetry_A
_geom_hbond_angle_DHA
_geom_hbond_distance_DH
_geom_hbond_distance_HA
_geom_hbond_distance_DA
_geom_hbond_publ_flag
N2 . H21 . O4 2_665 158 0.85 1.88 2.684(6) yes
C3 . H31 . O4 2_665 132 0.91 2.53 3.216(6) yes
N7 . H71 . N11 2_666 166 0.84 2.54 3.357(6) yes
N7 . H71 . O2 2_666 140 0.84 2.41 3.099(6) yes
N7 . H71 . O3 2_666 166 0.84 1.98 2.795(6) yes
C9 . H91 . O1 2_766 155 1.01 2.48 3.429(6) yes
C29 . H292 . O1 . 129 0.96 2.46 3.161(6) yes
O4 . H294 . N11 . 154 0.83 2.47 3.239(6) yes
O4 . H294 . O2 . 180 0.83 1.79 2.621(6) yes
